data_4349358
loop_
_publ_author_name
'Ortu, Fabrizio'
'Liu, Jingjing'
'Burton, Matthew'
'Fowler, Jonathan M.'
'Formanuik, Alasdair'
'Boulon, Marie-Emmanuelle'
'Chilton, Nicholas F.'
'Mills, David P.'

_publ_section_title
;
 Analysis of Lanthanide-Radical Magnetic Interactions in Ce(III)
 2,2'-Bipyridyl Complexes.
;
_journal_issue 5
_journal_name_full 'Inorganic chemistry'
_journal_page_first 2496
_journal_page_last 2505
_journal_paper_doi 10.1021/acs.inorgchem.6b02683
_journal_volume 56
_journal_year 2017
_chemical_formula_moiety 'C32 H40 K2 N4 O3, C4 H8 O'
_chemical_formula_sum 'C36 H48 K2 N4 O4'
_chemical_formula_weight 678.98
_space_group_crystal_system triclinic
_space_group_IT_number 2
_space_group_name_Hall '-P 1'
_space_group_name_H-M_alt 'P -1'
_atom_sites_solution_hydrogens geom
_audit_creation_date 2015-08-11
_audit_creation_method
;
Olex2 1.2
(compiled 2015.01.26 svn.r3150 for OlexSys, GUI svn.r4998)
;
_cell_angle_alpha 82.22(3)
_cell_angle_beta 88.66(3)
_cell_angle_gamma 76.64(2)
_cell_formula_units_Z 2
_cell_length_a 7.578(2)
_cell_length_b 12.283(4)
_cell_length_c 19.570(7)
_cell_measurement_reflns_used 796
_cell_measurement_temperature 150.02(11)
_cell_measurement_theta_max 21.0520
_cell_measurement_theta_min 3.7100
_cell_volume 1755.9(10)
_computing_cell_refinement
;
CrysAlisPro, Agilent Technologies,
Version 1.171.37.35 (release 13-08-2014 CrysAlis171 .NET)
(compiled Aug 13 2014,18:06:01)
;
_computing_data_collection
;
CrysAlisPro, Agilent Technologies,
Version 1.171.37.35 (release 13-08-2014 CrysAlis171 .NET)
(compiled Aug 13 2014,18:06:01)
;
_computing_data_reduction
;
CrysAlisPro, Agilent Technologies,
Version 1.171.37.35 (release 13-08-2014 CrysAlis171 .NET)
(compiled Aug 13 2014,18:06:01)
;
_computing_molecular_graphics 'Olex2 (Dolomanov et al., 2009)'
_computing_publication_material 'Olex2 (Dolomanov et al., 2009)'
_computing_structure_refinement 'ShelXL (Sheldrick, 2015)'
_computing_structure_solution 'ShelXS (Sheldrick, 2008)'
_diffrn_ambient_environment N~2~
_diffrn_ambient_temperature 150.02(11)
_diffrn_detector 'CCD plate'
_diffrn_detector_area_resol_mean 8.0714
_diffrn_detector_type Eos
_diffrn_measured_fraction_theta_full 0.998
_diffrn_measured_fraction_theta_max 0.998
_diffrn_measurement_details
;
#__ type_ start__ end____ width___ exp.time_
  1 omega  -65.00  -29.00   1.0000   35.0000
omega____ theta____ kappa____ phi______ frames
    -      -17.7663  -57.0000  -60.0000 36

#__ type_ start__ end____ width___ exp.time_
  2 omega  -88.00   12.00   1.0000   35.0000
omega____ theta____ kappa____ phi______ frames
    -      -17.7663  -77.0000 -150.0000 100

#__ type_ start__ end____ width___ exp.time_
  3 omega    9.00   61.00   1.0000   35.0000
omega____ theta____ kappa____ phi______ frames
    -       18.8601  -99.0000  120.0000 52

#__ type_ start__ end____ width___ exp.time_
  4 omega  -53.00   92.00   1.0000   35.0000
omega____ theta____ kappa____ phi______ frames
    -       18.8601    0.0000   30.0000 145

#__ type_ start__ end____ width___ exp.time_
  5 omega  -12.00   46.00   1.0000   35.0000
omega____ theta____ kappa____ phi______ frames
    -       18.8601  -77.0000    0.0000 58
;
_diffrn_measurement_device 'four-circle diffractometer'
_diffrn_measurement_device_type 'SuperNova, Single source at offset, Eos'
_diffrn_measurement_method '\w scans'
_diffrn_orient_matrix_UB_11 0.0222143000
_diffrn_orient_matrix_UB_12 0.0449033000
_diffrn_orient_matrix_UB_13 0.0146745000
_diffrn_orient_matrix_UB_21 0.0194182000
_diffrn_orient_matrix_UB_22 -0.0353709000
_diffrn_orient_matrix_UB_23 0.0319764000
_diffrn_orient_matrix_UB_31 0.0915678000
_diffrn_orient_matrix_UB_32 -0.0178748000
_diffrn_orient_matrix_UB_33 -0.0100253000
_diffrn_radiation_monochromator mirror
_diffrn_radiation_probe x-ray
_diffrn_radiation_type MoK\a
_diffrn_radiation_wavelength 0.71073
_diffrn_reflns_av_R_equivalents 0.1741
_diffrn_reflns_av_unetI/netI 0.4737
_diffrn_reflns_Laue_measured_fraction_full 0.998
_diffrn_reflns_Laue_measured_fraction_max 0.998
_diffrn_reflns_limit_h_max 9
_diffrn_reflns_limit_h_min -8
_diffrn_reflns_limit_k_max 14
_diffrn_reflns_limit_k_min -14
_diffrn_reflns_limit_l_max 23
_diffrn_reflns_limit_l_min -15
_diffrn_reflns_number 12116
_diffrn_reflns_point_group_measured_fraction_full 0.998
_diffrn_reflns_point_group_measured_fraction_max 0.998
_diffrn_reflns_theta_full 25.242
_diffrn_reflns_theta_max 25.350
_diffrn_reflns_theta_min 3.383
_diffrn_source 'SuperNova (Mo) X-ray Source'
_exptl_absorpt_coefficient_mu 0.313
_exptl_absorpt_correction_T_max 0.988
_exptl_absorpt_correction_T_min 0.948
_exptl_absorpt_correction_type gaussian
_exptl_absorpt_process_details
;
CrysAlisPro, Agilent Technologies,
Version 1.171.37.35 (release 13-08-2014 CrysAlis171 .NET)
(compiled Aug 13 2014,18:06:01)
Numerical absorption correction based on gaussian integration over
			a multifaceted crystal model
Empirical absorption correction using spherical harmonics,
 implemented in SCALE3 ABSPACK scaling algorithm.
;
_exptl_crystal_colour red
_exptl_crystal_density_diffrn 1.284
_exptl_crystal_description needle
_exptl_crystal_F_000 724
_exptl_crystal_size_max 0.3788
_exptl_crystal_size_mid 0.0888
_exptl_crystal_size_min 0.0634
_refine_diff_density_max 0.588
_refine_diff_density_min -0.393
_refine_diff_density_rms 0.098
_refine_ls_extinction_method none
_refine_ls_goodness_of_fit_ref 0.968
_refine_ls_hydrogen_treatment constr
_refine_ls_matrix_type full
_refine_ls_number_parameters 435
_refine_ls_number_reflns 6410
_refine_ls_number_restraints 618
_refine_ls_restrained_S_all 0.950
_refine_ls_R_factor_all 0.3122
_refine_ls_R_factor_gt 0.1067
_refine_ls_shift/su_max 0.000
_refine_ls_shift/su_mean 0.000
_refine_ls_structure_factor_coef Fsqd
_refine_ls_weighting_details 'w=1/[\s^2^(Fo^2^)+(0.0691P)^2^] where P=(Fo^2^+2Fc^2^)/3'
_refine_ls_weighting_scheme calc
_refine_ls_wR_factor_gt 0.2141
_refine_ls_wR_factor_ref 0.2996
_reflns_Friedel_coverage 0.000
_reflns_number_gt 2021
_reflns_number_total 6410
_reflns_threshold_expression 'I > 2\s(I)'
_cod_data_source_file ic6b02683_si_002.cif
_cod_data_source_block 6
_cod_database_code 4349358
_manchester_internal_coll_name adpm117
_manchester_internal_coll_client FO/DPM
_manchester_internal_coll_type custom
_manchester_internal_coll_frame_time 35s
_manchester_internal_coll_frame_width 1
_manchester_internal_coll_frame_method '\w scans'
_manchester_internal_coll_user FO
_manchester_internal_coll_date 13/01/2015
_manchester_internal_process_user FO
_manchester_internal_process_date 16/01/2015
_manchester_internal_solution_user FO
_manchester_internal_solution_date 16/01/2015
_manchester_internal_refinement_user FO
_manchester_internal_refinement_date 17/08/2015
_manchester_internal_validation_user FO
_manchester_internal_validation_date 17/08/2015
_manchester_internal_archive_date 17/08/2015
_chemical_oxdiff_formula 'C20 H16 N4 K2'
_shelx_space_group_comment
;
The symmetry employed for this shelxl refinement is uniquely defined
by the following loop, which should always be used as a source of
symmetry information in preference to the above space-group names.
They are only intended as comments.
;
_reflns_odcompleteness_completeness 99.78
_reflns_odcompleteness_iscentric 1
_reflns_odcompleteness_theta 26.32
_olex2_refinement_description
;
1. Fixed Uiso
 At 1.2 times of:
  All C(H) groups, All C(H,H) groups, All C(H,H,H,H) groups
2. Restrained distances
 O4A-C36
 1.45 with sigma of 0.02
 O4-C33
 1.45 with sigma of 0.02
 C30A-C29 \\sim C29-C30 \\sim C31-C32 \\sim C36-C35 \\sim C33-C34 \\sim C22-C21
 with sigma of 0.02
 C22-C23 \\sim C27-C26 \\sim C31-C30 \\sim C30A-C31 \\sim C34-C35
 with sigma of 0.02
 O4A-C36 \\sim O4A-C33 \\sim O4-C36 \\sim O4-C33 \\sim O3-C29 \\sim O3-C32
\\sim O2-C28 \\sim O2-C25 \\sim O1-
 C21 \\sim O1-C24
 with sigma of 0.02
3. Rigid body (RIGU) restrains
 All non-hydrogen atoms
 with sigma for 1-2 distances of 0.004 and sigma for 1-3 distances of 0.004
4. Others
 Sof(H29C)=Sof(H29D)=Sof(H31C)=Sof(H31D)=Sof(C30A)=Sof(H30C)=Sof(H30D)=1-FVAR(1)
 Sof(H29A)=Sof(H29B)=Sof(H31A)=Sof(H31B)=Sof(C30)=Sof(H30A)=Sof(H30B)=FVAR(1)
 Sof(O4A)=1-FVAR(2)
 Sof(O4)=FVAR(2)
 Fixed Sof: H33A(0.5) H33B(0.5) H33C(0.5) H33D(0.5) H36A(0.5) H36B(0.5)
 H36C(0.5) H36D(0.5)
5.a Secondary CH2 refined with riding coordinates:
 C21(H21A,H21B), C22(H22A,H22B), C23(H23A,H23B), C24(H24A,H24B), C25(H25A,
 H25B), C26(H26A,H26B), C27(H27A,H27B), C28(H28A,H28B), C29(H29A,H29B),
 C29(H29C,H29D), C31(H31A,H31B), C31(H31C,H31D), C32(H32A,H32B), C30(H30A,H30B),
  C30A(H30C,H30D), C33(H33A,H33B), C33(H33C,H33D), C34(H34A,H34B), C35(H35A,
 H35B), C36(H36A,H36B), C36(H36C,H36D)
5.b Aromatic/amide H refined with riding coordinates:
 C1(H1), C2(H2), C3(H3), C4(H4), C7(H7), C8(H8), C9(H9), C10(H10), C11(H11),
 C12(H12), C13(H13), C14(H14), C17(H17), C18(H18), C19(H19), C20(H20)
;
_shelx_shelxl_version_number 2014/7
_olex2_submission_special_instructions 'No special instructions were received'

loop_
_space_group_symop_operation_xyz
'x, y, z'
'-x, -y, -z'

loop_
_atom_site_label
_atom_site_type_symbol
_atom_site_fract_x
_atom_site_fract_y
_atom_site_fract_z
_atom_site_U_iso_or_equiv
_atom_site_adp_type
_atom_site_occupancy
_atom_site_site_symmetry_order
_atom_site_calc_flag
_atom_site_refinement_flags_posn
_atom_site_refinement_flags_adp
_atom_site_refinement_flags_occupancy
_atom_site_disorder_assembly
_atom_site_disorder_group
K1 K -0.0348(2) 0.31524(17) 0.22563(11) 0.0302(6) Uani 1 1 d . U . . .
K2 K 0.4222(2) 0.32237(17) 0.22798(11) 0.0306(6) Uani 1 1 d . U . . .
O1 O 0.7438(7) 0.1882(5) 0.1751(3) 0.0337(16) Uani 1 1 d D U . . .
O2 O 0.6464(8) 0.4720(5) 0.1763(3) 0.0419(17) Uani 1 1 d D U . . .
O3 O 0.6965(7) 0.2958(5) 0.3297(3) 0.0388(17) Uani 1 1 d D U . . .
N1 N 0.2698(8) 0.1848(6) 0.1551(4) 0.0274(17) Uani 1 1 d . U . . .
N2 N 0.2634(9) 0.1426(6) 0.2947(4) 0.0295(17) Uani 1 1 d . U . . .
N3 N 0.1217(9) 0.4509(6) 0.3012(4) 0.0327(18) Uani 1 1 d . U . . .
N4 N 0.1191(8) 0.4978(6) 0.1603(4) 0.0211(15) Uani 1 1 d . U . . .
C1 C 0.2792(11) 0.2030(8) 0.0840(5) 0.035(2) Uani 1 1 d . U . . .
H1 H 0.2757 0.2764 0.0636 0.042 Uiso 1 1 calc R . . . .
C2 C 0.2933(12) 0.1218(8) 0.0407(5) 0.042(3) Uani 1 1 d . U . . .
H2 H 0.2968 0.1394 -0.0070 0.051 Uiso 1 1 calc R . . . .
C3 C 0.3020(11) 0.0121(9) 0.0722(5) 0.040(2) Uani 1 1 d . U . . .
H3 H 0.3147 -0.0461 0.0453 0.049 Uiso 1 1 calc R . . . .
C4 C 0.2919(11) -0.0109(8) 0.1428(5) 0.038(2) Uani 1 1 d . U . . .
H4 H 0.3000 -0.0848 0.1633 0.046 Uiso 1 1 calc R . . . .
C5 C 0.2694(10) 0.0765(8) 0.1842(5) 0.0267(19) Uani 1 1 d . U . . .
C6 C 0.2572(11) 0.0549(8) 0.2581(5) 0.032(2) Uani 1 1 d . U . . .
C7 C 0.2298(11) -0.0496(8) 0.2915(5) 0.035(2) Uani 1 1 d . U . . .
H7 H 0.2231 -0.1070 0.2659 0.042 Uiso 1 1 calc R . . . .
C8 C 0.2132(13) -0.0652(9) 0.3614(5) 0.050(3) Uani 1 1 d . U . . .
H8 H 0.1936 -0.1333 0.3834 0.060 Uiso 1 1 calc R . . . .
C9 C 0.2256(13) 0.0204(9) 0.4005(6) 0.051(3) Uani 1 1 d . U . . .
H9 H 0.2161 0.0114 0.4483 0.061 Uiso 1 1 calc R . . . .
C10 C 0.2525(11) 0.1185(9) 0.3634(5) 0.039(2) Uani 1 1 d . U . . .
H10 H 0.2647 0.1749 0.3890 0.046 Uiso 1 1 calc R . . . .
C11 C 0.1288(11) 0.4309(9) 0.3697(5) 0.037(2) Uani 1 1 d . U . . .
H11 H 0.1109 0.3613 0.3898 0.044 Uiso 1 1 calc R . . . .
C12 C 0.1596(12) 0.5025(8) 0.4137(5) 0.043(3) Uani 1 1 d . U . . .
H12 H 0.1631 0.4816 0.4613 0.052 Uiso 1 1 calc R . . . .
C13 C 0.1852(12) 0.6069(9) 0.3849(5) 0.043(3) Uani 1 1 d . U . . .
H13 H 0.2064 0.6577 0.4132 0.051 Uiso 1 1 calc R . . . .
C14 C 0.1794(12) 0.6351(9) 0.3151(5) 0.042(2) Uani 1 1 d . U . . .
H14 H 0.1978 0.7049 0.2954 0.050 Uiso 1 1 calc R . . . .
C15 C 0.1450(10) 0.5570(7) 0.2723(5) 0.0245(18) Uani 1 1 d . U . . .
C16 C 0.1285(10) 0.5817(8) 0.1990(5) 0.0274(19) Uani 1 1 d . U . . .
C17 C 0.1184(11) 0.6940(8) 0.1632(5) 0.037(2) Uani 1 1 d . U . . .
H17 H 0.1265 0.7511 0.1889 0.045 Uiso 1 1 calc R . . . .
C18 C 0.0979(10) 0.7194(8) 0.0941(5) 0.037(2) Uani 1 1 d . U . . .
H18 H 0.0890 0.7927 0.0724 0.044 Uiso 1 1 calc R . . . .
C19 C 0.0903(11) 0.6309(8) 0.0559(5) 0.038(2) Uani 1 1 d . U . . .
H19 H 0.0804 0.6436 0.0080 0.045 Uiso 1 1 calc R . . . .
C20 C 0.0979(10) 0.5266(8) 0.0913(5) 0.030(2) Uani 1 1 d . U . . .
H20 H 0.0876 0.4698 0.0657 0.036 Uiso 1 1 calc R . . . .
C21 C 0.7492(12) 0.0833(7) 0.2182(5) 0.036(2) Uani 1 1 d D U . . .
H21A H 0.6294 0.0815 0.2361 0.043 Uiso 1 1 calc R . . . .
H21B H 0.8312 0.0751 0.2568 0.043 Uiso 1 1 calc R . . . .
C22 C 0.8131(12) -0.0102(8) 0.1758(5) 0.044(3) Uani 1 1 d D U . . .
H22A H 0.9422 -0.0418 0.1823 0.053 Uiso 1 1 calc R . . . .
H22B H 0.7487 -0.0698 0.1877 0.053 Uiso 1 1 calc R . . . .
C23 C 0.7717(11) 0.0447(8) 0.1038(5) 0.040(2) Uani 1 1 d D U . . .
H23A H 0.6491 0.0449 0.0905 0.048 Uiso 1 1 calc R . . . .
H23B H 0.8564 0.0073 0.0717 0.048 Uiso 1 1 calc R . . . .
C24 C 0.7937(12) 0.1645(8) 0.1071(5) 0.041(2) Uani 1 1 d D U . . .
H24A H 0.9183 0.1691 0.0980 0.049 Uiso 1 1 calc R . . . .
H24B H 0.7156 0.2179 0.0732 0.049 Uiso 1 1 calc R . . . .
C25 C 0.6072(15) 0.4914(10) 0.1041(5) 0.058(3) Uani 1 1 d D U . . .
H25A H 0.4944 0.4706 0.0959 0.069 Uiso 1 1 calc R . . . .
H25B H 0.7030 0.4446 0.0801 0.069 Uiso 1 1 calc R . . . .
C26 C 0.5922(14) 0.6095(10) 0.0773(6) 0.063(3) Uani 1 1 d D U . . .
H26A H 0.4711 0.6437 0.0592 0.076 Uiso 1 1 calc R . . . .
H26B H 0.6789 0.6167 0.0407 0.076 Uiso 1 1 calc R . . . .
C27 C 0.6309(13) 0.6648(9) 0.1362(6) 0.055(3) Uani 1 1 d D U . . .
H27A H 0.5382 0.7331 0.1395 0.066 Uiso 1 1 calc R . . . .
H27B H 0.7476 0.6845 0.1306 0.066 Uiso 1 1 calc R . . . .
C28 C 0.6318(13) 0.5800(8) 0.2003(6) 0.050(3) Uani 1 1 d D U . . .
H28A H 0.7339 0.5774 0.2300 0.060 Uiso 1 1 calc R . . . .
H28B H 0.5207 0.6003 0.2261 0.060 Uiso 1 1 calc R . . . .
C29 C 0.7183(14) 0.1996(8) 0.3829(5) 0.052(3) Uani 1 1 d D U . . .
H29A H 0.8454 0.1620 0.3894 0.063 Uiso 0.33(3) 1 calc R . P A 1
H29B H 0.6525 0.1458 0.3709 0.063 Uiso 0.33(3) 1 calc R . P A 1
H29C H 0.8150 0.1379 0.3716 0.063 Uiso 0.67(3) 1 calc R . P A 2
H29D H 0.6069 0.1734 0.3892 0.063 Uiso 0.67(3) 1 calc R . P A 2
C31 C 0.6635(15) 0.3631(9) 0.4378(5) 0.057(3) Uani 1 1 d D U . . .
H31A H 0.7801 0.3673 0.4553 0.068 Uiso 0.33(3) 1 calc R . P A 1
H31B H 0.5681 0.4109 0.4613 0.068 Uiso 0.33(3) 1 calc R . P A 1
H31C H 0.7270 0.4099 0.4592 0.068 Uiso 0.67(3) 1 calc R . P A 2
H31D H 0.5438 0.3700 0.4579 0.068 Uiso 0.67(3) 1 calc R . P A 2
C32 C 0.6498(12) 0.3973(7) 0.3612(5) 0.038(2) Uani 1 1 d D U . . .
H32A H 0.5274 0.4386 0.3482 0.046 Uiso 1 1 calc R . . . .
H32B H 0.7324 0.4455 0.3465 0.046 Uiso 1 1 calc R . . . .
C30 C 0.643(7) 0.2463(19) 0.4469(15) 0.058(10) Uani 0.33(3) 1 d D U P A 1
H30A H 0.5162 0.2440 0.4522 0.069 Uiso 0.33(3) 1 calc R . P A 1
H30B H 0.7097 0.2034 0.4873 0.069 Uiso 0.33(3) 1 calc R . P A 1
C30A C 0.766(2) 0.2442(11) 0.4476(7) 0.041(4) Uani 0.67(3) 1 d D U P A 2
H30C H 0.7275 0.2030 0.4889 0.049 Uiso 0.67(3) 1 calc R . P A 2
H30D H 0.8952 0.2389 0.4506 0.049 Uiso 0.67(3) 1 calc R . P A 2
O4 O 0.240(4) 0.2811(15) 0.5487(11) 0.100(8) Uani 0.43(3) 1 d D U P B 1
C33 C 0.265(2) 0.1628(13) 0.5645(7) 0.104(4) Uani 1 1 d D U . . .
H33A H 0.3738 0.1253 0.5426 0.125 Uiso 0.5 1 calc R . P B 1
H33B H 0.1625 0.1396 0.5467 0.125 Uiso 0.5 1 calc R . P B 1
H33C H 0.3131 0.0987 0.5402 0.125 Uiso 0.5 1 calc R . P B 2
H33D H 0.1394 0.1947 0.5503 0.125 Uiso 0.5 1 calc R . P B 2
C34 C 0.2793(15) 0.1290(11) 0.6410(6) 0.083(4) Uani 1 1 d D U . . .
H34A H 0.1696 0.1083 0.6592 0.100 Uiso 1 1 calc R . . . .
H34B H 0.3818 0.0658 0.6529 0.100 Uiso 1 1 calc R . . . .
C35 C 0.3055(16) 0.2321(11) 0.6685(7) 0.084(4) Uani 1 1 d D U . . .
H35A H 0.1991 0.2658 0.6934 0.101 Uiso 1 1 calc R . . . .
H35B H 0.4098 0.2136 0.6992 0.101 Uiso 1 1 calc R . . . .
C36 C 0.3346(18) 0.3093(13) 0.6072(8) 0.100(4) Uani 1 1 d D U . . .
H36A H 0.4632 0.2996 0.5978 0.121 Uiso 0.5 1 calc R . P B 1
H36B H 0.2853 0.3871 0.6144 0.121 Uiso 0.5 1 calc R . P B 1
H36C H 0.2267 0.3694 0.5972 0.121 Uiso 0.5 1 calc R . P B 2
H36D H 0.4347 0.3431 0.6154 0.121 Uiso 0.5 1 calc R . P B 2
O4A O 0.374(4) 0.2479(18) 0.5515(10) 0.108(7) Uani 0.57(3) 1 d D U P B 2

loop_
_atom_site_aniso_label
_atom_site_aniso_U_11
_atom_site_aniso_U_22
_atom_site_aniso_U_33
_atom_site_aniso_U_23
_atom_site_aniso_U_13
_atom_site_aniso_U_12
K1 0.0306(11) 0.0239(12) 0.0401(13) -0.0066(12) 0.0110(9) -0.0139(9)
K2 0.0308(11) 0.0282(12) 0.0371(13) -0.0082(12) 0.0094(9) -0.0144(9)
O1 0.039(3) 0.026(3) 0.039(4) -0.007(3) 0.013(3) -0.014(3)
O2 0.043(4) 0.035(4) 0.052(4) -0.003(3) 0.008(3) -0.020(3)
O3 0.037(3) 0.040(4) 0.039(4) -0.005(3) 0.005(3) -0.009(3)
N1 0.024(3) 0.024(3) 0.035(4) -0.008(3) 0.011(3) -0.006(3)
N2 0.036(4) 0.021(4) 0.032(4) -0.005(3) 0.006(3) -0.006(3)
N3 0.037(4) 0.027(4) 0.038(4) -0.004(3) 0.011(3) -0.018(3)
N4 0.025(3) 0.018(3) 0.022(3) -0.002(3) 0.008(3) -0.007(3)
C1 0.043(5) 0.031(5) 0.034(4) -0.006(4) 0.016(4) -0.014(4)
C2 0.048(6) 0.043(5) 0.041(5) -0.024(4) 0.024(4) -0.014(4)
C3 0.036(5) 0.041(5) 0.052(5) -0.017(4) 0.006(4) -0.018(4)
C4 0.037(5) 0.034(5) 0.047(5) -0.014(4) 0.011(4) -0.010(4)
C5 0.018(4) 0.026(4) 0.037(4) -0.009(3) 0.004(3) -0.003(3)
C6 0.034(5) 0.019(4) 0.045(4) -0.008(3) 0.011(3) -0.010(3)
C7 0.034(5) 0.021(4) 0.049(5) 0.000(4) 0.001(4) -0.007(4)
C8 0.072(7) 0.036(5) 0.047(5) -0.008(5) 0.010(5) -0.023(5)
C9 0.074(7) 0.039(5) 0.041(5) -0.003(4) 0.018(5) -0.017(5)
C10 0.041(5) 0.028(5) 0.043(5) -0.003(4) 0.010(4) -0.002(4)
C11 0.037(5) 0.036(5) 0.039(4) -0.002(4) 0.009(4) -0.014(4)
C12 0.052(6) 0.046(5) 0.036(5) -0.008(5) 0.011(4) -0.019(5)
C13 0.059(6) 0.038(5) 0.037(5) -0.017(4) 0.011(4) -0.018(5)
C14 0.055(6) 0.036(5) 0.042(5) -0.013(4) 0.011(4) -0.022(4)
C15 0.016(4) 0.023(4) 0.036(4) -0.009(3) 0.014(3) -0.006(3)
C16 0.023(4) 0.024(4) 0.038(4) -0.009(3) 0.011(3) -0.008(3)
C17 0.037(5) 0.025(4) 0.053(5) 0.000(4) 0.000(4) -0.016(4)
C18 0.026(5) 0.029(5) 0.052(5) 0.008(4) 0.003(4) -0.006(4)
C19 0.033(5) 0.038(5) 0.038(5) 0.006(4) 0.007(4) -0.011(4)
C20 0.025(4) 0.035(5) 0.029(4) 0.000(4) 0.006(3) -0.008(4)
C21 0.035(5) 0.029(4) 0.047(5) -0.006(4) 0.013(4) -0.013(4)
C22 0.039(5) 0.035(5) 0.058(5) -0.012(5) 0.000(5) -0.008(4)
C23 0.023(5) 0.041(5) 0.058(5) -0.024(5) 0.003(4) -0.003(4)
C24 0.038(5) 0.043(5) 0.047(5) -0.017(4) 0.013(4) -0.014(4)
C25 0.075(7) 0.049(6) 0.048(5) 0.000(5) 0.008(5) -0.017(5)
C26 0.050(6) 0.062(6) 0.073(6) 0.004(5) 0.010(5) -0.012(5)
C27 0.039(6) 0.040(6) 0.083(7) 0.004(5) 0.024(5) -0.011(4)
C28 0.055(6) 0.040(5) 0.060(6) -0.008(5) 0.013(5) -0.023(5)
C29 0.067(7) 0.042(5) 0.046(5) -0.005(4) -0.001(5) -0.007(5)
C31 0.083(8) 0.045(5) 0.042(5) -0.004(5) -0.001(5) -0.016(5)
C32 0.037(5) 0.037(5) 0.041(5) -0.007(4) 0.006(4) -0.007(4)
C30 0.08(3) 0.046(8) 0.047(8) -0.005(6) 0.009(10) -0.018(10)
C30A 0.046(9) 0.047(6) 0.034(6) 0.004(5) 0.010(5) -0.027(5)
O4 0.068(17) 0.112(11) 0.105(10) -0.002(9) 0.030(9) -0.001(9)
C33 0.102(10) 0.120(10) 0.088(8) -0.012(8) 0.016(7) -0.022(8)
C34 0.055(7) 0.092(8) 0.097(8) -0.003(7) 0.011(6) -0.016(6)
C35 0.060(8) 0.084(9) 0.099(8) -0.019(7) 0.014(6) 0.003(7)
C36 0.063(8) 0.092(9) 0.133(9) 0.006(8) 0.005(7) -0.004(7)
O4A 0.082(16) 0.109(12) 0.115(9) 0.003(9) 0.029(9) -0.001(11)

loop_
_atom_type_symbol
_atom_type_description
_atom_type_scat_dispersion_real
_atom_type_scat_dispersion_imag
_atom_type_scat_source
C C 0.0033 0.0016 'International Tables Vol C Tables 4.2.6.8 and 6.1.1.4'
H H 0.0000 0.0000 'International Tables Vol C Tables 4.2.6.8 and 6.1.1.4'
K K 0.2009 0.2494 'International Tables Vol C Tables 4.2.6.8 and 6.1.1.4'
N N 0.0061 0.0033 'International Tables Vol C Tables 4.2.6.8 and 6.1.1.4'
O O 0.0106 0.0060 'International Tables Vol C Tables 4.2.6.8 and 6.1.1.4'

loop_
_exptl_crystal_face_index_h
_exptl_crystal_face_index_k
_exptl_crystal_face_index_l
_exptl_crystal_face_perp_dist
_exptl_oxdiff_crystal_face_indexfrac_h
_exptl_oxdiff_crystal_face_indexfrac_k
_exptl_oxdiff_crystal_face_indexfrac_l
_exptl_oxdiff_crystal_face_x
_exptl_oxdiff_crystal_face_y
_exptl_oxdiff_crystal_face_z
1 12 -18 0.0427 0.9987 12.0619 -17.8589 0.3017 -0.9783 0.0549
9 -5 -4 0.1602 9.0074 -5.1472 -4.0896 -0.0910 0.2262 0.9578
-10 1 9 0.1577 -10.0081 1.1419 9.0428 -0.0383 0.0544 -1.0275
0 -12 17 0.0148 0.0021 -12.0756 16.8558 -0.2948 0.9662 0.0471
0 -16 -13 0.0213 -0.0085 -15.9679 -13.2298 -0.9113 0.1416 0.4173
1 16 13 0.0259 1.0096 15.9504 13.2279 0.9328 -0.1216 -0.3253
0 -7 -26 0.0271 -0.0101 -6.9102 -26.1220 -0.6938 -0.5911 0.3845

loop_
_geom_angle_atom_site_label_1
_geom_angle_atom_site_label_2
_geom_angle_atom_site_label_3
_geom_angle
_geom_angle_site_symmetry_1
_geom_angle_site_symmetry_3
K2 K1 K2 176.89(7) . 1_455
O1 K1 K2 138.73(12) 1_455 .
O1 K1 K2 44.37(11) 1_455 1_455
O1 K1 O3 74.42(17) 1_455 1_455
O1 K1 N1 88.00(17) 1_455 .
O1 K1 N2 103.45(19) 1_455 .
O1 K1 N3 166.04(18) 1_455 .
O1 K1 N4 132.3(2) 1_455 .
O1 K1 C5 76.02(17) 1_455 .
O1 K1 C6 82.21(19) 1_455 .
O2 K1 K2 134.09(15) 1_455 .
O2 K1 K2 44.13(13) 1_455 1_455
O2 K1 O1 74.12(18) 1_455 1_455
O2 K1 O3 74.11(19) 1_455 1_455
O2 K1 N1 132.2(2) 1_455 .
O2 K1 N2 171.3(2) 1_455 .
O2 K1 N3 100.3(2) 1_455 .
O2 K1 N4 79.96(19) 1_455 .
O2 K1 C5 141.2(2) 1_455 .
O2 K1 C6 156.3(2) 1_455 .
O3 K1 K2 134.58(14) 1_455 .
O3 K1 K2 43.98(13) 1_455 1_455
O3 K1 N1 143.2(2) 1_455 .
O3 K1 N2 97.2(2) 1_455 .
O3 K1 N4 134.77(18) 1_455 .
O3 K1 C5 120.3(2) 1_455 .
O3 K1 C6 101.1(2) 1_455 .
N1 K1 K2 50.95(14) . .
N1 K1 K2 132.09(15) . 1_455
N1 K1 N2 55.2(2) . .
N1 K1 C5 22.9(2) . .
N1 K1 C6 43.7(2) . .
N2 K1 K2 128.61(16) . 1_455
N2 K1 K2 52.86(15) . .
N2 K1 C5 43.2(2) . .
N2 K1 C6 23.44(19) . .
N3 K1 K2 53.85(14) . .
N3 K1 K2 123.12(14) . 1_455
N3 K1 O3 91.79(19) . 1_455
N3 K1 N1 104.79(19) . .
N3 K1 N2 80.1(2) . .
N3 K1 N4 57.1(2) . .
N3 K1 C5 113.9(2) . .
N3 K1 C6 103.0(2) . .
N4 K1 K2 54.31(14) . .
N4 K1 K2 124.08(15) . 1_455
N4 K1 N1 80.60(19) . .
N4 K1 N2 107.2(2) . .
N4 K1 C5 103.1(2) . .
N4 K1 C6 116.4(2) . .
C5 K1 K2 119.06(15) . 1_455
C5 K1 K2 63.98(14) . .
C6 K1 K2 65.62(15) . .
C6 K1 K2 116.82(16) . 1_455
C6 K1 C5 24.1(2) . .
K1 K2 K1 176.89(7) . 1_655
O1 K2 K1 133.48(13) . .
O1 K2 K1 43.42(12) . 1_655
O1 K2 N2 99.07(18) . .
O1 K2 N3 171.7(2) . .
O1 K2 N4 132.37(19) . .
O1 K2 C15 156.8(2) . .
O1 K2 C16 142.1(2) . .
O2 K2 K1 138.25(15) . .
O2 K2 K1 43.40(13) . 1_655
O2 K2 O1 72.81(17) . .
O2 K2 N2 168.0(2) . .
O2 K2 N3 107.56(19) . .
O2 K2 N4 85.63(19) . .
O2 K2 C15 84.06(19) . .
O2 K2 C16 75.76(19) . .
O3 K2 K1 136.80(14) . .
O3 K2 K1 44.51(12) . 1_655
O3 K2 O1 74.09(17) . .
O3 K2 O2 74.0(2) . .
O3 K2 N2 95.6(2) . .
O3 K2 N3 97.91(19) . .
O3 K2 N4 139.90(18) . .
O3 K2 C15 98.16(19) . .
O3 K2 C16 116.5(2) . .
N1 K2 K1 122.88(13) . 1_655
N1 K2 K1 54.07(13) . .
N1 K2 O1 79.70(17) . .
N1 K2 O2 128.0(2) . .
N1 K2 O3 138.1(2) . .
N1 K2 N2 56.8(2) . .
N1 K2 N3 105.65(19) . .
N1 K2 N4 81.5(2) . .
N1 K2 C15 117.5(2) . .
N1 K2 C16 104.4(2) . .
N2 K2 K1 124.78(15) . 1_655
N2 K2 K1 53.66(15) . .
N2 K2 N3 79.2(2) . .
N2 K2 N4 106.3(2) . .
N2 K2 C15 103.5(2) . .
N2 K2 C16 114.8(2) . .
N3 K2 K1 131.44(15) . 1_655
N3 K2 K1 51.59(14) . .
N3 K2 N4 55.5(2) . .
N3 K2 C15 24.5(2) . .
N3 K2 C16 43.5(2) . .
N4 K2 K1 128.89(15) . 1_655
N4 K2 K1 52.63(14) . .
N4 K2 C15 44.7(2) . .
N4 K2 C16 23.47(18) . .
C15 K2 K1 66.72(14) . .
C15 K2 K1 116.33(15) . 1_655
C15 K2 C16 24.3(2) . .
C16 K2 K1 65.30(15) . .
C16 K2 K1 117.19(15) . 1_655
K1 O1 K2 92.21(15) 1_655 .
C21 O1 K1 112.6(5) . 1_655
C21 O1 K2 99.1(4) . .
C24 O1 K1 111.6(5) . 1_655
C24 O1 K2 131.8(5) . .
C24 O1 C21 108.3(6) . .
K1 O2 K2 92.5(2) 1_655 .
C25 O2 K1 119.2(5) . 1_655
C25 O2 K2 102.7(6) . .
C25 O2 C28 108.4(8) . .
C28 O2 K1 111.6(5) . 1_655
C28 O2 K2 122.2(5) . .
K2 O3 K1 91.51(19) . 1_655
C29 O3 K1 122.2(5) . 1_655
C29 O3 K2 117.7(5) . .
C32 O3 K1 109.7(5) . 1_655
C32 O3 K2 104.7(5) . .
C32 O3 C29 108.9(7) . .
K2 N1 K1 74.98(16) . .
C1 N1 K1 119.7(6) . .
C1 N1 K2 116.8(6) . .
C5 N1 K1 101.2(5) . .
C5 N1 K2 119.6(6) . .
C5 N1 C1 116.4(8) . .
K2 N2 K1 73.48(19) . .
C6 N2 K1 99.1(5) . .
C6 N2 K2 117.8(6) . .
C10 N2 K1 116.8(5) . .
C10 N2 K2 123.4(6) . .
C10 N2 C6 115.0(9) . .
K1 N3 K2 74.56(17) . .
C11 N3 K1 120.0(6) . .
C11 N3 K2 116.4(6) . .
C11 N3 C15 115.5(8) . .
C15 N3 K1 122.0(6) . .
C15 N3 K2 95.5(4) . .
K1 N4 K2 73.07(18) . .
C16 N4 K1 117.0(5) . .
C16 N4 K2 97.5(5) . .
C20 N4 K1 118.1(6) . .
C20 N4 K2 124.6(5) . .
C20 N4 C16 117.6(8) . .
N1 C1 H1 117.2 . .
C2 C1 N1 125.7(10) . .
C2 C1 H1 117.2 . .
C1 C2 H2 121.8 . .
C1 C2 C3 116.3(9) . .
C3 C2 H2 121.8 . .
C2 C3 H3 119.7 . .
C4 C3 C2 120.6(9) . .
C4 C3 H3 119.7 . .
C3 C4 H4 119.8 . .
C3 C4 C5 120.5(10) . .
C5 C4 H4 119.8 . .
N1 C5 K1 55.8(4) . .
N1 C5 C4 120.4(9) . .
N1 C5 C6 117.9(8) . .
C4 C5 K1 143.1(6) . .
C4 C5 C6 121.6(10) . .
C6 C5 K1 76.7(5) . .
N2 C6 K1 57.4(4) . .
N2 C6 C5 117.0(9) . .
N2 C6 C7 121.5(9) . .
C5 C6 K1 79.2(5) . .
C7 C6 K1 131.1(5) . .
C7 C6 C5 121.4(8) . .
C6 C7 H7 120.3 . .
C8 C7 C6 119.5(9) . .
C8 C7 H7 120.3 . .
C7 C8 H8 119.7 . .
C7 C8 C9 120.7(11) . .
C9 C8 H8 119.7 . .
C8 C9 H9 122.3 . .
C10 C9 C8 115.4(10) . .
C10 C9 H9 122.3 . .
N2 C10 C9 127.8(9) . .
N2 C10 H10 116.1 . .
C9 C10 H10 116.1 . .
N3 C11 H11 116.6 . .
N3 C11 C12 126.7(10) . .
C12 C11 H11 116.6 . .
C11 C12 H12 121.2 . .
C11 C12 C13 117.6(10) . .
C13 C12 H12 121.2 . .
C12 C13 H13 120.1 . .
C14 C13 C12 119.9(10) . .
C14 C13 H13 120.1 . .
C13 C14 H14 120.2 . .
C13 C14 C15 119.6(10) . .
C15 C14 H14 120.2 . .
N3 C15 K2 60.0(4) . .
N3 C15 C14 120.7(9) . .
N3 C15 C16 116.1(8) . .
C14 C15 K2 129.7(5) . .
C14 C15 C16 123.2(9) . .
C16 C15 K2 80.5(5) . .
N4 C16 K2 59.0(4) . .
N4 C16 C15 120.0(9) . .
N4 C16 C17 117.9(8) . .
C15 C16 K2 75.2(5) . .
C15 C16 C17 122.0(8) . .
C17 C16 K2 140.6(5) . .
C16 C17 H17 118.6 . .
C18 C17 C16 122.8(9) . .
C18 C17 H17 118.6 . .
C17 C18 H18 121.1 . .
C17 C18 C19 117.7(10) . .
C19 C18 H18 121.1 . .
C18 C19 H19 121.0 . .
C20 C19 C18 117.9(9) . .
C20 C19 H19 121.0 . .
N4 C20 C19 126.0(9) . .
N4 C20 H20 117.0 . .
C19 C20 H20 117.0 . .
O1 C21 H21A 110.0 . .
O1 C21 H21B 110.0 . .
O1 C21 C22 108.2(7) . .
H21A C21 H21B 108.4 . .
C22 C21 H21A 110.0 . .
C22 C21 H21B 110.0 . .
C21 C22 H22A 111.0 . .
C21 C22 H22B 111.0 . .
H22A C22 H22B 109.0 . .
C23 C22 C21 104.0(8) . .
C23 C22 H22A 111.0 . .
C23 C22 H22B 111.0 . .
C22 C23 H23A 111.3 . .
C22 C23 H23B 111.3 . .
C22 C23 C24 102.4(8) . .
H23A C23 H23B 109.2 . .
C24 C23 H23A 111.3 . .
C24 C23 H23B 111.3 . .
O1 C24 C23 106.1(8) . .
O1 C24 H24A 110.5 . .
O1 C24 H24B 110.5 . .
C23 C24 H24A 110.5 . .
C23 C24 H24B 110.5 . .
H24A C24 H24B 108.7 . .
O2 C25 H25A 109.6 . .
O2 C25 H25B 109.6 . .
O2 C25 C26 110.5(9) . .
H25A C25 H25B 108.1 . .
C26 C25 H25A 109.6 . .
C26 C25 H25B 109.6 . .
C25 C26 H26A 110.5 . .
C25 C26 H26B 110.5 . .
C25 C26 C27 106.2(9) . .
H26A C26 H26B 108.7 . .
C27 C26 H26A 110.5 . .
C27 C26 H26B 110.5 . .
C26 C27 H27A 110.5 . .
C26 C27 H27B 110.5 . .
C26 C27 C28 106.3(9) . .
H27A C27 H27B 108.7 . .
C28 C27 H27A 110.5 . .
C28 C27 H27B 110.5 . .
O2 C28 C27 106.1(8) . .
O2 C28 H28A 110.5 . .
O2 C28 H28B 110.5 . .
C27 C28 H28A 110.5 . .
C27 C28 H28B 110.5 . .
H28A C28 H28B 108.7 . .
O3 C29 H29A 110.6 . .
O3 C29 H29B 110.6 . .
O3 C29 H29C 110.9 . .
O3 C29 H29D 110.9 . .
O3 C29 C30 105.6(13) . .
O3 C29 C30A 104.2(8) . .
H29A C29 H29B 108.7 . .
H29C C29 H29D 108.9 . .
C30 C29 H29A 110.6 . .
C30 C29 H29B 110.6 . .
C30A C29 H29C 110.9 . .
C30A C29 H29D 110.9 . .
H31A C31 H31B 109.0 . .
H31C C31 H31D 108.8 . .
C32 C31 H31A 111.0 . .
C32 C31 H31B 111.0 . .
C32 C31 H31C 110.6 . .
C32 C31 H31D 110.6 . .
C30 C31 H31A 111.0 . .
C30 C31 H31B 111.0 . .
C30 C31 C32 104.0(15) . .
C30A C31 H31C 110.6 . .
C30A C31 H31D 110.6 . .
C30A C31 C32 105.5(9) . .
O3 C32 C31 107.2(8) . .
O3 C32 H32A 110.3 . .
O3 C32 H32B 110.3 . .
C31 C32 H32A 110.3 . .
C31 C32 H32B 110.3 . .
H32A C32 H32B 108.5 . .
C29 C30 H30A 110.7 . .
C29 C30 H30B 110.7 . .
C31 C30 C29 105.3(13) . .
C31 C30 H30A 110.7 . .
C31 C30 H30B 110.7 . .
H30A C30 H30B 108.8 . .
C29 C30A H30C 111.1 . .
C29 C30A H30D 111.1 . .
C31 C30A C29 103.2(9) . .
C31 C30A H30C 111.1 . .
C31 C30A H30D 111.1 . .
H30C C30A H30D 109.1 . .
C33 O4 C36 102.3(14) . .
O4 C33 H33A 109.7 . .
O4 C33 H33B 109.7 . .
O4 C33 C34 110.0(15) . .
H33A C33 H33B 108.2 . .
H33C C33 H33D 109.0 . .
C34 C33 H33A 109.7 . .
C34 C33 H33B 109.7 . .
C34 C33 H33C 111.0 . .
C34 C33 H33D 111.0 . .
O4A C33 H33C 111.0 . .
O4A C33 H33D 111.0 . .
O4A C33 C34 103.6(14) . .
C33 C34 H34A 110.9 . .
C33 C34 H34B 110.9 . .
H34A C34 H34B 108.9 . .
C35 C34 C33 104.2(12) . .
C35 C34 H34A 110.9 . .
C35 C34 H34B 110.9 . .
C34 C35 H35A 110.7 . .
C34 C35 H35B 110.7 . .
H35A C35 H35B 108.8 . .
C36 C35 C34 105.0(11) . .
C36 C35 H35A 110.7 . .
C36 C35 H35B 110.7 . .
O4 C36 H36A 110.3 . .
O4 C36 H36B 110.3 . .
C35 C36 O4 106.9(14) . .
C35 C36 H36A 110.3 . .
C35 C36 H36B 110.3 . .
C35 C36 H36C 110.0 . .
C35 C36 H36D 110.0 . .
H36A C36 H36B 108.6 . .
H36C C36 H36D 108.4 . .
O4A C36 C35 108.5(13) . .
O4A C36 H36C 110.0 . .
O4A C36 H36D 110.0 . .
C36 O4A C33 103.9(13) . .

loop_
_geom_bond_atom_site_label_1
_geom_bond_atom_site_label_2
_geom_bond_distance
_geom_bond_site_symmetry_2
K1 K2 4.095(3) 1_455
K1 K2 3.486(3) .
K1 O1 2.817(6) 1_455
K1 O2 2.816(7) 1_455
K1 O3 2.872(6) 1_455
K1 N1 2.923(6) .
K1 N2 2.929(8) .
K1 N3 2.834(7) .
K1 N4 2.896(7) .
K1 C5 3.464(8) .
K1 C6 3.431(9) .
K2 K1 4.095(3) 1_655
K2 O1 2.866(5) .
K2 O2 2.854(7) .
K2 O3 2.845(7) .
K2 N1 2.803(7) .
K2 N2 2.898(8) .
K2 N3 2.920(7) .
K2 N4 2.959(7) .
K2 C15 3.356(7) .
K2 C16 3.423(9) .
O1 K1 2.817(6) 1_655
O1 C21 1.433(9) .
O1 C24 1.426(8) .
O2 K1 2.817(7) 1_655
O2 C25 1.427(9) .
O2 C28 1.447(9) .
O3 K1 2.872(6) 1_655
O3 C29 1.448(9) .
O3 C32 1.433(8) .
N1 C1 1.380(11) .
N1 C5 1.376(11) .
N2 C6 1.382(10) .
N2 C10 1.342(11) .
N3 C11 1.330(11) .
N3 C15 1.396(11) .
N4 C16 1.375(9) .
N4 C20 1.352(11) .
C1 H1 0.9300 .
C1 C2 1.379(10) .
C2 H2 0.9300 .
C2 C3 1.391(14) .
C3 H3 0.9300 .
C3 C4 1.376(13) .
C4 H4 0.9300 .
C4 C5 1.409(11) .
C5 C6 1.439(13) .
C6 C7 1.416(13) .
C7 H7 0.9300 .
C7 C8 1.362(13) .
C8 H8 0.9300 .
C8 C9 1.403(12) .
C9 H9 0.9300 .
C9 C10 1.375(13) .
C10 H10 0.9300 .
C11 H11 0.9300 .
C11 C12 1.371(11) .
C12 H12 0.9300 .
C12 C13 1.384(13) .
C13 H13 0.9300 .
C13 C14 1.363(13) .
C14 H14 0.9300 .
C14 C15 1.426(11) .
C15 C16 1.428(12) .
C16 C17 1.446(13) .
C17 H17 0.9300 .
C17 C18 1.352(12) .
C18 H18 0.9300 .
C18 C19 1.413(11) .
C19 H19 0.9300 .
C19 C20 1.362(12) .
C20 H20 0.9300 .
C21 H21A 0.9700 .
C21 H21B 0.9700 .
C21 C22 1.491(9) .
C22 H22A 0.9700 .
C22 H22B 0.9700 .
C22 C23 1.485(11) .
C23 H23A 0.9700 .
C23 H23B 0.9700 .
C23 C24 1.528(12) .
C24 H24A 0.9700 .
C24 H24B 0.9700 .
C25 H25A 0.9700 .
C25 H25B 0.9700 .
C25 C26 1.453(14) .
C26 H26A 0.9700 .
C26 H26B 0.9700 .
C26 C27 1.482(10) .
C27 H27A 0.9700 .
C27 H27B 0.9700 .
C27 C28 1.517(13) .
C28 H28A 0.9700 .
C28 H28B 0.9700 .
C29 H29A 0.9700 .
C29 H29B 0.9700 .
C29 H29C 0.9700 .
C29 H29D 0.9700 .
C29 C30 1.494(15) .
C29 C30A 1.527(11) .
C31 H31A 0.9700 .
C31 H31B 0.9700 .
C31 H31C 0.9700 .
C31 H31D 0.9700 .
C31 C32 1.500(10) .
C31 C30 1.465(16) .
C31 C30A 1.476(13) .
C32 H32A 0.9700 .
C32 H32B 0.9700 .
C30 H30A 0.9700 .
C30 H30B 0.9700 .
C30A H30C 0.9700 .
C30A H30D 0.9700 .
O4 C33 1.413(11) .
O4 C36 1.484(14) .
C33 H33A 0.9700 .
C33 H33B 0.9700 .
C33 H33C 0.9700 .
C33 H33D 0.9700 .
C33 C34 1.500(12) .
C33 O4A 1.469(13) .
C34 H34A 0.9700 .
C34 H34B 0.9700 .
C34 C35 1.495(12) .
C35 H35A 0.9700 .
C35 H35B 0.9700 .
C35 C36 1.471(12) .
C36 H36A 0.9700 .
C36 H36B 0.9700 .
C36 H36C 0.9700 .
C36 H36D 0.9700 .
C36 O4A 1.395(11) .

loop_
_geom_torsion_atom_site_label_1
_geom_torsion_atom_site_label_2
_geom_torsion_atom_site_label_3
_geom_torsion_atom_site_label_4
_geom_torsion
_geom_torsion_site_symmetry_1
K1 O1 C21 C22 -121.3(6) 1_655
K1 O1 C24 C23 142.4(5) 1_655
K1 O2 C25 C26 -120.9(8) 1_655
K1 O2 C28 C27 118.5(7) 1_655
K1 O3 C29 C30 142(2) 1_655
K1 O3 C29 C30A 105.0(9) 1_655
K1 O3 C32 C31 -129.7(7) 1_655
K1 N1 C1 C2 -124.2(8) .
K1 N1 C5 C4 136.3(6) .
K1 N1 C5 C6 -47.6(8) .
K1 N2 C6 C5 55.0(8) .
K1 N2 C6 C7 -121.6(7) .
K1 N2 C10 C9 111.3(10) .
K1 N3 C11 C12 -163.6(7) .
K1 N3 C15 K2 -75.2(4) .
K1 N3 C15 C14 163.8(5) .
K1 N3 C15 C16 -15.0(9) .
K1 N4 C16 K2 74.8(4) .
K1 N4 C16 C15 28.5(8) .
K1 N4 C16 C17 -150.7(6) .
K1 N4 C20 C19 151.3(7) .
K1 C5 C6 N2 -44.6(6) .
K1 C5 C6 C7 131.9(8) .
K1 C6 C7 C8 -73.9(12) .
K2 O1 C21 C22 142.4(6) .
K2 O1 C24 C23 -103.4(7) .
K2 O2 C25 C26 138.9(8) .
K2 O2 C28 C27 -133.8(6) .
K2 O3 C29 C30 -107(2) .
K2 O3 C29 C30A -143.6(8) .
K2 O3 C32 C31 133.3(7) .
K2 N1 C1 C2 148.4(7) .
K2 N1 C5 K1 79.0(4) .
K2 N1 C5 C4 -144.7(6) .
K2 N1 C5 C6 31.4(9) .
K2 N2 C6 K1 -76.1(4) .
K2 N2 C6 C5 -21.1(9) .
K2 N2 C6 C7 162.4(6) .
K2 N2 C10 C9 -161.4(8) .
K2 N3 C11 C12 109.6(9) .
K2 N3 C15 C14 -121.0(6) .
K2 N3 C15 C16 60.3(7) .
K2 N4 C16 C15 -46.3(7) .
K2 N4 C16 C17 134.6(6) .
K2 N4 C20 C19 -120.6(8) .
K2 C15 C16 N4 39.9(6) .
K2 C15 C16 C17 -141.0(7) .
K2 C16 C17 C18 75.1(12) .
O1 C21 C22 C23 -22.3(10) .
O2 C25 C26 C27 2.1(12) .
O3 C29 C30 C31 -27(4) .
O3 C29 C30A C31 33.2(14) .
N1 C1 C2 C3 -1.2(13) .
N1 C5 C6 K1 38.9(6) .
N1 C5 C6 N2 -5.7(11) .
N1 C5 C6 C7 170.8(7) .
N2 C6 C7 C8 -1.5(13) .
N3 C11 C12 C13 0.4(14) .
N3 C15 C16 K2 -49.7(6) .
N3 C15 C16 N4 -9.8(10) .
N3 C15 C16 C17 169.3(7) .
N4 C16 C17 C18 0.9(12) .
C1 N1 C5 K1 -131.5(8) .
C1 N1 C5 C4 4.8(11) .
C1 N1 C5 C6 -179.2(7) .
C1 C2 C3 C4 1.7(13) .
C2 C3 C4 C5 1.1(13) .
C3 C4 C5 K1 67.8(13) .
C3 C4 C5 N1 -4.5(12) .
C3 C4 C5 C6 179.6(8) .
C4 C5 C6 K1 -145.1(7) .
C4 C5 C6 N2 170.3(7) .
C4 C5 C6 C7 -13.2(13) .
C5 N1 C1 C2 -2.0(12) .
C5 C6 C7 C8 -177.9(8) .
C6 N2 C10 C9 -4.2(14) .
C6 C7 C8 C9 -0.9(14) .
C7 C8 C9 C10 0.8(14) .
C8 C9 C10 N2 2.0(15) .
C10 N2 C6 K1 125.4(7) .
C10 N2 C6 C5 -179.7(8) .
C10 N2 C6 C7 3.8(11) .
C11 N3 C15 K2 122.8(8) .
C11 N3 C15 C14 1.9(11) .
C11 N3 C15 C16 -176.9(7) .
C11 C12 C13 C14 0.0(14) .
C12 C13 C14 C15 0.6(14) .
C13 C14 C15 K2 -76.3(11) .
C13 C14 C15 N3 -1.6(12) .
C13 C14 C15 C16 177.1(8) .
C14 C15 C16 K2 131.6(7) .
C14 C15 C16 N4 171.5(7) .
C14 C15 C16 C17 -9.5(12) .
C15 N3 C11 C12 -1.3(13) .
C15 C16 C17 C18 -178.2(8) .
C16 N4 C20 C19 2.1(11) .
C16 C17 C18 C19 -1.5(12) .
C17 C18 C19 C20 2.2(12) .
C18 C19 C20 N4 -2.6(12) .
C20 N4 C16 K2 -135.6(7) .
C20 N4 C16 C15 178.0(7) .
C20 N4 C16 C17 -1.1(10) .
C21 O1 C24 C23 17.9(9) .
C21 C22 C23 C24 31.7(9) .
C22 C23 C24 O1 -31.1(8) .
C24 O1 C21 C22 2.6(9) .
C25 O2 C28 C27 -14.8(10) .
C25 C26 C27 C28 -11.0(11) .
C26 C27 C28 O2 15.9(10) .
C28 O2 C25 C26 8.2(11) .
C29 O3 C32 C31 6.5(10) .
C32 O3 C29 C30 12(2) .
C32 O3 C29 C30A -24.7(11) .
C32 C31 C30 C29 30(4) .
C32 C31 C30A C29 -29.2(15) .
C30 C31 C32 O3 -23(2) .
C30A C31 C32 O3 15.0(13) .
O4 C33 C34 C35 -12.9(18) .
C33 O4 C36 C35 -35(2) .
C33 C34 C35 C36 -9.2(13) .
C34 C33 O4A C36 -39(2) .
C34 C35 C36 O4 27.2(16) .
C34 C35 C36 O4A -15.3(17) .
C35 C36 O4A C33 34(2) .
C36 O4 C33 C34 29(2) .
O4A C33 C34 C35 29.0(16) .
